data_7108367
loop_
_publ_author_name
'Indrani Bhowmick'
'T. David Harris'
'Pierre Dechambenoit'
'Elizabeth A. Hillard'
'Claude Coulon'
'Rodolphe Clerac'

_publ_section_title
;
 A canted antiferromagnetic ordered phase of cyanido-bridged MnIII2ReIV
 single-chain magnets
;
_journal_name_full Chem.Commun.
_journal_page_first 9717
_journal_paper_doi 10.1039/c2cc34066f
_journal_volume 48
_journal_year 2012
_chemical_formula_moiety C46H52Cl4Mn2N6O4Re,2(C2H3N),C2H3N
_chemical_formula_sum 'C52 H61 Cl4 Mn2 N9 O4 Re'
_chemical_formula_weight 1313.98
_chemical_melting_point ?
_chemical_name_common Mn(5-Me-saltmen))2(ReCl4(CN)2)3CH3CN
_chemical_name_systematic
;
Mn(5-Me-saltmen)]2[ReCl4(CN)2]3CH3CN
;
_space_group_IT_number 14
_symmetry_cell_setting monoclinic
_symmetry_space_group_name_Hall '-P 2ybc'
_symmetry_space_group_name_H-M 'P 1 21/c 1'
_atom_sites_solution_hydrogens geom
_atom_sites_solution_primary direct
_atom_sites_solution_secondary difmap
_audit_creation_method SHELXL-97
_cell_angle_alpha 90.00
_cell_angle_beta 93.2088(18)
_cell_angle_gamma 90.00
_cell_formula_units_Z 2
_cell_length_a 11.53210(3)
_cell_length_b 17.45220(5)
_cell_length_c 14.08240(4)
_cell_measurement_reflns_used 12549
_cell_measurement_temperature 150(2)
_cell_measurement_theta_max 27.485
_cell_measurement_theta_min 0.998
_cell_volume 2829.788(14)
_computing_cell_refinement 'HKL Scalepack (Otwinowski & Minor 1997)'
_computing_data_collection 'Collect (Bruker AXS BV, 1997-2004)'
_computing_data_reduction 'HKL Denzo and Scalepack (Otwinowski & Minor 1997)'
_computing_structure_refinement 'SHELXL-97 (Sheldrick, 2008)'
_computing_structure_solution 'SHELXS-97 (Sheldrick, 2008)'
_diffrn_ambient_temperature 150(2)
_diffrn_detector_area_resol_mean 9
_diffrn_measured_fraction_theta_full 0.993
_diffrn_measured_fraction_theta_max 0.993
_diffrn_measurement_device_type KappaCCD
_diffrn_measurement_method CCD
_diffrn_radiation_monochromator graphite
_diffrn_radiation_source 'fine-focus sealed tube'
_diffrn_radiation_type MoK\a
_diffrn_radiation_wavelength 0.71073
_diffrn_reflns_av_R_equivalents 0.0404
_diffrn_reflns_av_sigmaI/netI 0.0542
_diffrn_reflns_limit_h_max 14
_diffrn_reflns_limit_h_min -14
_diffrn_reflns_limit_k_max 22
_diffrn_reflns_limit_k_min -22
_diffrn_reflns_limit_l_max 18
_diffrn_reflns_limit_l_min -18
_diffrn_reflns_number 12187
_diffrn_reflns_theta_full 27.48
_diffrn_reflns_theta_max 27.48
_diffrn_reflns_theta_min 3.48
_exptl_absorpt_coefficient_mu 2.813
_exptl_absorpt_correction_T_max 0.6618
_exptl_absorpt_correction_T_min 0.5284
_exptl_absorpt_correction_type empirical
_exptl_absorpt_process_details sadabs
_exptl_crystal_colour brown
_exptl_crystal_density_diffrn 1.542
_exptl_crystal_density_meas ?
_exptl_crystal_density_method 'not measured'
_exptl_crystal_description shunk
_exptl_crystal_F_000 1322
_exptl_crystal_size_max 0.26
_exptl_crystal_size_mid 0.20
_exptl_crystal_size_min 0.16
_refine_diff_density_max 1.286
_refine_diff_density_min -0.943
_refine_diff_density_rms 0.099
_refine_ls_extinction_method none
_refine_ls_goodness_of_fit_ref 1.025
_refine_ls_hydrogen_treatment constr
_refine_ls_matrix_type full
_refine_ls_number_parameters 338
_refine_ls_number_reflns 6435
_refine_ls_number_restraints 0
_refine_ls_restrained_S_all 1.025
_refine_ls_R_factor_all 0.0506
_refine_ls_R_factor_gt 0.0328
_refine_ls_shift/su_max 0.000
_refine_ls_shift/su_mean 0.000
_refine_ls_structure_factor_coef Fsqd
_refine_ls_weighting_details 'calc w=1/[\s^2^(Fo^2^)+(0.0313P)^2^+1.5564P] where P=(Fo^2^+2Fc^2^)/3'
_refine_ls_weighting_scheme calc
_refine_ls_wR_factor_gt 0.0739
_refine_ls_wR_factor_ref 0.0807
_reflns_number_gt 4949
_reflns_number_total 6435
_reflns_threshold_expression >2sigma(I)
_cod_data_source_file c2cc34066f.txt
_cod_data_source_block compound_1
_cod_depositor_comments
;
The following automatic conversions were performed:

'_chemical_melting_point' value 'not measured' was changed to '?' -
the value is undefined or not given.

Automatic conversion script
Id: cif_fix_values 1715 2011-07-08 13:25:40Z adriana 

The following automatic conversions were performed:

'_exptl_crystal_density_meas' value 'not measured' was changed to '?'
- the value is perceived as not measured.

Automatic conversion script
Id: cif_fix_values 3008 2015-01-20 13:52:24Z robertas 
;
_cod_original_sg_symbol_H-M P21/c
_cod_database_code 7108367

loop_
_symmetry_equiv_pos_as_xyz
'x, y, z'
'-x, y+1/2, -z+1/2'
'-x, -y, -z'
'x, -y-1/2, z-1/2'

loop_
_atom_site_label
_atom_site_type_symbol
_atom_site_fract_x
_atom_site_fract_y
_atom_site_fract_z
_atom_site_U_iso_or_equiv
_atom_site_adp_type
_atom_site_occupancy
_atom_site_symmetry_multiplicity
_atom_site_calc_flag
_atom_site_refinement_flags
Re1 Re 0.0000 0.0000 0.0000 0.02292(7) Uani 1 2 d S
Mn1 Mn -0.03719(4) 0.01035(3) 0.37659(3) 0.01977(11) Uani 1 1 d .
Cl1 Cl 0.08243(10) -0.12202(5) 0.01410(7) 0.0406(2) Uani 1 1 d .
Cl2 Cl -0.18333(9) -0.05292(6) 0.01510(7) 0.0433(2) Uani 1 1 d .
C23 C 0.0180(3) 0.01391(17) 0.1501(2) 0.0234(7) Uani 1 1 d .
O20 O -0.0140(2) -0.09490(12) 0.37286(16) 0.0234(5) Uani 1 1 d .
O1 O 0.1061(2) 0.02371(13) 0.44538(16) 0.0243(5) Uani 1 1 d .
C1 C 0.1732(3) 0.08614(18) 0.4402(2) 0.0226(7) Uani 1 1 d .
N3 N 0.0237(3) 0.02202(16) 0.2302(2) 0.0288(7) Uani 1 1 d .
C19 C -0.0532(3) -0.22591(19) 0.3528(2) 0.0272(7) Uani 1 1 d .
H19 H 0.0246 -0.2367 0.3679 0.033 Uiso 1 1 calc R
C2 C 0.2930(3) 0.0798(2) 0.4601(2) 0.0265(7) Uani 1 1 d .
H2 H 0.3256 0.0316 0.4709 0.032 Uiso 1 1 calc R
N2 N -0.2023(2) 0.00517(14) 0.33212(19) 0.0216(5) Uani 1 1 d .
C12 C -0.2428(3) 0.1000(2) 0.2061(2) 0.0340(8) Uani 1 1 d .
H12A H -0.1639 0.1160 0.2000 0.051 Uiso 1 1 calc R
H12B H -0.2944 0.1406 0.1857 0.051 Uiso 1 1 calc R
H12C H -0.2585 0.0555 0.1675 0.051 Uiso 1 1 calc R
C18 C -0.1299(3) -0.2850(2) 0.3350(2) 0.0318(8) Uani 1 1 d .
H18 H -0.1029 -0.3352 0.3390 0.038 Uiso 1 1 calc R
C20 C -0.0906(3) -0.14929(18) 0.3484(2) 0.0224(7) Uani 1 1 d .
C5 C 0.2024(3) 0.2235(2) 0.4244(2) 0.0297(8) Uani 1 1 d .
H5 H 0.1715 0.2720 0.4125 0.036 Uiso 1 1 calc R
C14 C -0.2549(3) -0.0586(2) 0.3124(2) 0.0253(7) Uani 1 1 d .
H14 H -0.3322 -0.0549 0.2903 0.030 Uiso 1 1 calc R
C11 C -0.2612(3) 0.08077(19) 0.3103(2) 0.0249(7) Uani 1 1 d .
C7 C 0.0048(3) 0.17357(18) 0.4008(2) 0.0254(7) Uani 1 1 d .
H7 H -0.0196 0.2244 0.3997 0.031 Uiso 1 1 calc R
C15 C -0.2074(3) -0.13477(19) 0.3206(2) 0.0242(7) Uani 1 1 d .
C6 C 0.1270(3) 0.15945(19) 0.4199(2) 0.0242(7) Uani 1 1 d .
C13 C -0.3912(3) 0.0764(2) 0.3256(3) 0.0346(9) Uani 1 1 d .
H13A H -0.4229 0.1272 0.3263 0.052 Uiso 1 1 calc R
H13B H -0.4030 0.0517 0.3851 0.052 Uiso 1 1 calc R
H13C H -0.4293 0.0476 0.2748 0.052 Uiso 1 1 calc R
N1 N -0.0739(2) 0.12160(15) 0.38493(19) 0.0227(6) Uani 1 1 d .
C9 C -0.2216(3) 0.2232(2) 0.3402(3) 0.0357(9) Uani 1 1 d .
H9A H -0.1954 0.2596 0.3879 0.054 Uiso 1 1 calc R
H9B H -0.3031 0.2306 0.3251 0.054 Uiso 1 1 calc R
H9C H -0.1795 0.2306 0.2841 0.054 Uiso 1 1 calc R
C3 C 0.3633(3) 0.1433(2) 0.4642(2) 0.0314(8) Uani 1 1 d .
H3 H 0.4423 0.1373 0.4797 0.038 Uiso 1 1 calc R
C10 C -0.2412(3) 0.1370(2) 0.4798(2) 0.0308(8) Uani 1 1 d .
H10A H -0.2279 0.0863 0.5046 0.046 Uiso 1 1 calc R
H10B H -0.3226 0.1486 0.4795 0.046 Uiso 1 1 calc R
H10C H -0.1986 0.1734 0.5192 0.046 Uiso 1 1 calc R
C17 C -0.2480(3) -0.2717(2) 0.3109(2) 0.0307(8) Uani 1 1 d .
C4 C 0.3199(3) 0.2165(2) 0.4457(3) 0.0316(8) Uani 1 1 d .
C16 C -0.2837(3) -0.1969(2) 0.3031(2) 0.0298(8) Uani 1 1 d .
H16 H -0.3612 -0.1868 0.2856 0.036 Uiso 1 1 calc R
C8 C -0.2008(3) 0.14134(19) 0.3782(2) 0.0256(7) Uani 1 1 d .
C22 C -0.3304(4) -0.3381(2) 0.2959(3) 0.0432(10) Uani 1 1 d .
H22A H -0.4089 -0.3196 0.2934 0.065 Uiso 1 1 calc R
H22B H -0.3191 -0.3736 0.3476 0.065 Uiso 1 1 calc R
H22C H -0.3157 -0.3633 0.2372 0.065 Uiso 1 1 calc R
C21 C 0.3988(4) 0.2849(2) 0.4497(3) 0.0441(10) Uani 1 1 d .
H21A H 0.3532 0.3309 0.4461 0.066 Uiso 1 1 calc R
H21B H 0.4484 0.2832 0.3971 0.066 Uiso 1 1 calc R
H21C H 0.4455 0.2843 0.5083 0.066 Uiso 1 1 calc R
C24 C 0.2557(5) 0.9218(3) 0.2591(4) 0.0626(14) Uani 1 1 d .
H24A H 0.2377 0.9085 0.1938 0.094 Uiso 1 1 calc R
H24B H 0.2685 0.9760 0.2642 0.094 Uiso 1 1 calc R
H24C H 0.1922 0.9075 0.2966 0.094 Uiso 1 1 calc R
C26 C 0.5032(8) 0.4875(5) 0.4479(6) 0.114(3) Uani 1 1 d .
N5 N 0.5012(8) 0.4642(6) 0.3617(8) 0.075(3) Uani 0.50 1 d P
N4 N 0.4283(7) 0.8465(9) 0.3230(7) 0.269(8) Uani 1 1 d .
C25 C 0.3543(5) 0.8835(6) 0.2916(5) 0.116(3) Uani 1 1 d .

loop_
_atom_site_aniso_label
_atom_site_aniso_U_11
_atom_site_aniso_U_22
_atom_site_aniso_U_33
_atom_site_aniso_U_23
_atom_site_aniso_U_13
_atom_site_aniso_U_12
Re1 0.03097(11) 0.02157(10) 0.01622(9) 0.00084(8) 0.00135(7) 0.00218(8)
Mn1 0.0202(2) 0.0207(2) 0.0180(2) -0.00187(19) -0.00223(18) 0.00373(19)
Cl1 0.0599(6) 0.0296(5) 0.0318(5) 0.0016(4) -0.0017(4) 0.0120(4)
Cl2 0.0430(6) 0.0479(6) 0.0397(6) -0.0083(4) 0.0083(4) -0.0106(4)
C23 0.0293(18) 0.0190(15) 0.0222(17) 0.0017(12) 0.0034(14) 0.0012(12)
O20 0.0258(12) 0.0198(10) 0.0246(12) -0.0013(9) 0.0004(10) 0.0036(9)
O1 0.0234(12) 0.0252(11) 0.0238(12) -0.0013(9) -0.0034(10) -0.0004(9)
C1 0.0283(18) 0.0262(16) 0.0135(15) -0.0019(13) 0.0033(13) -0.0003(13)
N3 0.0313(17) 0.0282(14) 0.0270(17) 0.0011(12) 0.0027(13) 0.0017(12)
C19 0.0340(19) 0.0256(16) 0.0217(17) -0.0011(13) 0.0001(15) 0.0045(14)
C2 0.0270(18) 0.0332(18) 0.0194(17) -0.0027(14) 0.0033(14) 0.0023(14)
N2 0.0217(13) 0.0242(13) 0.0187(12) -0.0031(11) 0.0000(10) 0.0056(11)
C12 0.039(2) 0.038(2) 0.0243(19) -0.0009(15) -0.0043(16) 0.0132(17)
C18 0.051(2) 0.0219(16) 0.0228(18) -0.0018(14) 0.0044(17) -0.0002(15)
C20 0.0266(18) 0.0271(16) 0.0140(15) 0.0000(13) 0.0044(13) 0.0009(13)
C5 0.041(2) 0.0247(17) 0.0244(18) -0.0036(14) 0.0100(16) -0.0036(15)
C14 0.0229(17) 0.0336(18) 0.0189(17) -0.0051(14) -0.0021(14) 0.0033(14)
C11 0.0256(18) 0.0275(17) 0.0212(17) 0.0007(13) -0.0031(14) 0.0092(14)
C7 0.036(2) 0.0192(15) 0.0213(17) -0.0004(13) 0.0040(15) 0.0026(14)
C15 0.0284(18) 0.0270(16) 0.0171(16) -0.0037(13) 0.0004(14) 0.0000(14)
C6 0.0297(18) 0.0258(16) 0.0173(16) -0.0027(13) 0.0034(14) -0.0036(14)
C13 0.029(2) 0.037(2) 0.038(2) -0.0081(17) -0.0046(17) 0.0095(16)
N1 0.0274(15) 0.0221(13) 0.0186(14) -0.0012(11) 0.0017(12) 0.0055(11)
C9 0.036(2) 0.0275(18) 0.042(2) 0.0011(16) -0.0036(18) 0.0096(16)
C3 0.0271(19) 0.043(2) 0.0244(18) -0.0063(16) 0.0057(15) -0.0025(16)
C10 0.0290(19) 0.0375(19) 0.0261(18) -0.0053(15) 0.0038(15) 0.0077(15)
C17 0.042(2) 0.0312(18) 0.0190(17) -0.0055(14) 0.0034(16) -0.0083(16)
C4 0.034(2) 0.038(2) 0.0234(18) -0.0057(15) 0.0085(16) -0.0071(16)
C16 0.0288(19) 0.0354(19) 0.0252(18) -0.0062(15) 0.0014(15) -0.0037(15)
C8 0.0266(18) 0.0243(16) 0.0254(18) -0.0034(14) -0.0013(14) 0.0069(14)
C22 0.059(3) 0.037(2) 0.033(2) -0.0070(17) 0.001(2) -0.018(2)
C21 0.040(2) 0.042(2) 0.051(3) -0.0063(19) 0.010(2) -0.0146(18)
C24 0.063(3) 0.074(3) 0.051(3) -0.022(3) -0.001(2) 0.006(3)
C26 0.098(6) 0.136(7) 0.107(6) 0.059(6) -0.008(5) -0.043(5)
N5 0.065(6) 0.084(7) 0.077(7) 0.029(6) -0.003(5) -0.001(5)
N4 0.101(6) 0.53(2) 0.167(8) -0.130(11) -0.044(6) 0.177(10)
C25 0.032(3) 0.223(9) 0.092(5) -0.078(6) -0.013(3) 0.042(4)

loop_
_atom_type_symbol
_atom_type_description
_atom_type_scat_dispersion_real
_atom_type_scat_dispersion_imag
_atom_type_scat_source
C C 0.0033 0.0016 'International Tables Vol C Tables 4.2.6.8 and 6.1.1.4'
H H 0.0000 0.0000 'International Tables Vol C Tables 4.2.6.8 and 6.1.1.4'
N N 0.0061 0.0033 'International Tables Vol C Tables 4.2.6.8 and 6.1.1.4'
O O 0.0106 0.0060 'International Tables Vol C Tables 4.2.6.8 and 6.1.1.4'
Mn Mn 0.3368 0.7283 'International Tables Vol C Tables 4.2.6.8 and 6.1.1.4'
Re Re -1.0185 7.2310 'International Tables Vol C Tables 4.2.6.8 and 6.1.1.4'
Cl Cl 0.1484 0.1585 'International Tables Vol C Tables 4.2.6.8 and 6.1.1.4'

loop_
_geom_angle_atom_site_label_1
_geom_angle_atom_site_label_2
_geom_angle_atom_site_label_3
_geom_angle
_geom_angle_site_symmetry_1
_geom_angle_site_symmetry_3
C23 Re1 C23 180.0 3 .
C23 Re1 Cl2 90.38(9) 3 .
C23 Re1 Cl2 89.62(9) . .
C23 Re1 Cl2 89.62(9) 3 3
C23 Re1 Cl2 90.38(9) . 3
Cl2 Re1 Cl2 180.00(5) . 3
C23 Re1 Cl1 89.83(9) 3 .
C23 Re1 Cl1 90.16(9) . .
Cl2 Re1 Cl1 89.88(4) . .
Cl2 Re1 Cl1 90.12(4) 3 .
C23 Re1 Cl1 90.17(9) 3 3
C23 Re1 Cl1 89.84(9) . 3
Cl2 Re1 Cl1 90.12(4) . 3
Cl2 Re1 Cl1 89.88(4) 3 3
Cl1 Re1 Cl1 180.0 . 3
O20 Mn1 O1 90.77(10) . .
O20 Mn1 N2 94.79(10) . .
O1 Mn1 N2 166.59(11) . .
O20 Mn1 N1 175.52(11) . .
O1 Mn1 N1 91.85(11) . .
N2 Mn1 N1 81.88(11) . .
O20 Mn1 N3 90.63(10) . .
O1 Mn1 N3 98.75(11) . .
N2 Mn1 N3 93.39(11) . .
N1 Mn1 N3 92.56(11) . .
N3 C23 Re1 177.6(3) . .
C20 O20 Mn1 128.2(2) . .
C1 O1 Mn1 124.4(2) . .
O1 C1 C2 119.4(3) . .
O1 C1 C6 122.4(3) . .
C2 C1 C6 118.1(3) . .
C23 N3 Mn1 155.0(3) . .
C18 C19 C20 120.9(3) . .
C18 C19 H19 119.5 . .
C20 C19 H19 119.5 . .
C3 C2 C1 121.2(3) . .
C3 C2 H2 119.4 . .
C1 C2 H2 119.4 . .
C14 N2 C11 120.7(3) . .
C14 N2 Mn1 122.8(2) . .
C11 N2 Mn1 116.1(2) . .
C11 C12 H12A 109.5 . .
C11 C12 H12B 109.5 . .
H12A C12 H12B 109.5 . .
C11 C12 H12C 109.5 . .
H12A C12 H12C 109.5 . .
H12B C12 H12C 109.5 . .
C19 C18 C17 121.7(3) . .
C19 C18 H18 119.1 . .
C17 C18 H18 119.1 . .
O20 C20 C15 123.8(3) . .
O20 C20 C19 118.0(3) . .
C15 C20 C19 118.1(3) . .
C4 C5 C6 122.4(3) . .
C4 C5 H5 118.8 . .
C6 C5 H5 118.8 . .
N2 C14 C15 127.4(3) . .
N2 C14 H14 116.3 . .
C15 C14 H14 116.3 . .
N2 C11 C13 111.2(3) . .
N2 C11 C12 107.6(3) . .
C13 C11 C12 109.6(3) . .
N2 C11 C8 106.7(2) . .
C13 C11 C8 110.8(3) . .
C12 C11 C8 110.9(3) . .
N1 C7 C6 125.6(3) . .
N1 C7 H7 117.2 . .
C6 C7 H7 117.2 . .
C20 C15 C16 119.3(3) . .
C20 C15 C14 122.9(3) . .
C16 C15 C14 117.8(3) . .
C1 C6 C5 118.9(3) . .
C1 C6 C7 123.2(3) . .
C5 C6 C7 117.7(3) . .
C11 C13 H13A 109.5 . .
C11 C13 H13B 109.5 . .
H13A C13 H13B 109.5 . .
C11 C13 H13C 109.5 . .
H13A C13 H13C 109.5 . .
H13B C13 H13C 109.5 . .
C7 N1 C8 121.5(3) . .
C7 N1 Mn1 123.0(2) . .
C8 N1 Mn1 115.4(2) . .
C8 C9 H9A 109.5 . .
C8 C9 H9B 109.5 . .
H9A C9 H9B 109.5 . .
C8 C9 H9C 109.5 . .
H9A C9 H9C 109.5 . .
H9B C9 H9C 109.5 . .
C2 C3 C4 121.9(3) . .
C2 C3 H3 119.1 . .
C4 C3 H3 119.1 . .
C8 C10 H10A 109.5 . .
C8 C10 H10B 109.5 . .
H10A C10 H10B 109.5 . .
C8 C10 H10C 109.5 . .
H10A C10 H10C 109.5 . .
H10B C10 H10C 109.5 . .
C16 C17 C18 117.3(3) . .
C16 C17 C22 122.4(4) . .
C18 C17 C22 120.2(3) . .
C5 C4 C3 117.5(3) . .
C5 C4 C21 121.7(4) . .
C3 C4 C21 120.8(4) . .
C17 C16 C15 122.5(3) . .
C17 C16 H16 118.8 . .
C15 C16 H16 118.8 . .
N1 C8 C10 106.0(3) . .
N1 C8 C9 111.6(3) . .
C10 C8 C9 108.7(3) . .
N1 C8 C11 106.4(2) . .
C10 C8 C11 112.9(3) . .
C9 C8 C11 111.1(3) . .
C17 C22 H22A 109.5 . .
C17 C22 H22B 109.5 . .
H22A C22 H22B 109.5 . .
C17 C22 H22C 109.5 . .
H22A C22 H22C 109.5 . .
H22B C22 H22C 109.5 . .
C4 C21 H21A 109.5 . .
C4 C21 H21B 109.5 . .
H21A C21 H21B 109.5 . .
C4 C21 H21C 109.5 . .
H21A C21 H21C 109.5 . .
H21B C21 H21C 109.5 . .
C25 C24 H24A 109.5 . .
C25 C24 H24B 109.5 . .
H24A C24 H24B 109.5 . .
C25 C24 H24C 109.5 . .
H24A C24 H24C 109.5 . .
H24B C24 H24C 109.5 . .
N5 C26 C26 175.7(11) . 3_666
N4 C25 C24 172.6(12) . .

loop_
_geom_bond_atom_site_label_1
_geom_bond_atom_site_label_2
_geom_bond_distance
_geom_bond_site_symmetry_2
Re1 C23 2.126(3) 3
Re1 C23 2.126(3) .
Re1 Cl2 2.3277(10) .
Re1 Cl2 2.3277(10) 3
Re1 Cl1 2.3359(9) .
Re1 Cl1 2.3359(9) 3
Mn1 O20 1.857(2) .
Mn1 O1 1.882(2) .
Mn1 N2 1.973(3) .
Mn1 N1 1.992(3) .
Mn1 N3 2.225(3) .
C23 N3 1.135(4) .
O20 C20 1.329(4) .
O1 C1 1.341(4) .
C1 C2 1.398(5) .
C1 C6 1.409(5) .
C19 C18 1.373(5) .
C19 C20 1.405(4) .
C19 H19 0.9300 .
C2 C3 1.374(5) .
C2 H2 0.9300 .
N2 C14 1.290(4) .
N2 C11 1.507(4) .
C12 C11 1.531(5) .
C12 H12A 0.9600 .
C12 H12B 0.9600 .
C12 H12C 0.9600 .
C18 C17 1.404(5) .
C18 H18 0.9300 .
C20 C15 1.405(5) .
C5 C4 1.376(5) .
C5 C6 1.416(5) .
C5 H5 0.9300 .
C14 C15 1.440(5) .
C14 H14 0.9300 .
C11 C13 1.528(5) .
C11 C8 1.562(5) .
C7 N1 1.294(4) .
C7 C6 1.441(5) .
C7 H7 0.9300 .
C15 C16 1.410(5) .
C13 H13A 0.9600 .
C13 H13B 0.9600 .
C13 H13C 0.9600 .
N1 C8 1.501(4) .
C9 C8 1.540(5) .
C9 H9A 0.9600 .
C9 H9B 0.9600 .
C9 H9C 0.9600 .
C3 C4 1.392(5) .
C3 H3 0.9300 .
C10 C8 1.532(5) .
C10 H10A 0.9600 .
C10 H10B 0.9600 .
C10 H10C 0.9600 .
C17 C16 1.372(5) .
C17 C22 1.505(5) .
C4 C21 1.500(5) .
C16 H16 0.9300 .
C22 H22A 0.9600 .
C22 H22B 0.9600 .
C22 H22C 0.9600 .
C21 H21A 0.9600 .
C21 H21B 0.9600 .
C21 H21C 0.9600 .
C24 C25 1.374(8) .
C24 H24A 0.9600 .
C24 H24B 0.9600 .
C24 H24C 0.9600 .
C26 N5 1.280(13) .
C26 C26 1.54(2) 3_666
N4 C25 1.139(11) .
